data_7016814
loop_
_publ_author_name
'Li, Bo'
'Zang, Shuang-Quan'
'Ji, Can'
'Liang, Ran'
'Hou, Hong-Wei'
'Wu, Yang-Jie'
'Mak, Thomas C. W.'

_publ_section_title
;
 Syntheses, structures and properties of silver-organic frameworks
 constructed with 1,2,3,4-benzenetetracarboxylic acid.
;
_journal_issue 39
_journal_name_full 'Dalton transactions (Cambridge, England : 2003)'
_journal_page_first 10071
_journal_page_last 10081
_journal_paper_doi 10.1039/c1dt10830a
_journal_volume 40
_journal_year 2011
_chemical_formula_moiety 'C10 H2 Ag4 O8'
_chemical_formula_sum 'C10 H2 Ag4 O8'
_chemical_formula_weight 681.60
_chemical_name_systematic
;
?
;
_space_group_IT_number 33
_symmetry_cell_setting orthorhombic
_symmetry_space_group_name_Hall 'P 2c -2n'
_symmetry_space_group_name_H-M 'P n a 21'
_atom_sites_solution_hydrogens geom
_atom_sites_solution_primary direct
_atom_sites_solution_secondary difmap
_audit_creation_method SHELXL-97
_cell_angle_alpha 90.00
_cell_angle_beta 90.00
_cell_angle_gamma 90.00
_cell_formula_units_Z 4
_cell_length_a 14.5991(4)
_cell_length_b 6.25969(12)
_cell_length_c 12.0540(4)
_cell_measurement_reflns_used 1967
_cell_measurement_temperature 296
_cell_measurement_theta_max 29.1802
_cell_measurement_theta_min 3.2460
_cell_volume 1101.56(5)
_computing_structure_refinement 'SHELXL-97 (Sheldrick, 1997)'
_computing_structure_solution 'SHELXS-97 (Sheldrick, 1990)'
_diffrn_ambient_temperature 296
_diffrn_measured_fraction_theta_full 0.998
_diffrn_measured_fraction_theta_max 0.998
_diffrn_radiation_monochromator graphite
_diffrn_radiation_source 'fine-focus sealed tube'
_diffrn_radiation_type MoK\a
_diffrn_radiation_wavelength 0.71073
_diffrn_reflns_av_R_equivalents 0.0227
_diffrn_reflns_av_sigmaI/netI 0.0323
_diffrn_reflns_limit_h_max 10
_diffrn_reflns_limit_h_min -17
_diffrn_reflns_limit_k_max 7
_diffrn_reflns_limit_k_min -7
_diffrn_reflns_limit_l_max 7
_diffrn_reflns_limit_l_min -14
_diffrn_reflns_number 2813
_diffrn_reflns_theta_full 24.99
_diffrn_reflns_theta_max 24.99
_diffrn_reflns_theta_min 3.25
_exptl_absorpt_coefficient_mu 7.050
_exptl_absorpt_correction_T_max 1.00000
_exptl_absorpt_correction_T_min 0.85331
_exptl_absorpt_correction_type multi-scan
_exptl_absorpt_process_details SADABS(2009)
_exptl_crystal_colour colorless
_exptl_crystal_density_diffrn 4.110
_exptl_crystal_density_method 'not measured'
_exptl_crystal_F_000 1256
_exptl_crystal_size_max 0.2
_exptl_crystal_size_mid 0.16
_exptl_crystal_size_min 0.15
_refine_diff_density_max 0.787
_refine_diff_density_min -1.178
_refine_diff_density_rms 0.215
_refine_ls_abs_structure_details 'Flack H D (1983), Acta Cryst. A39, 876-881'
_refine_ls_abs_structure_Flack 0.00(12)
_refine_ls_extinction_method none
_refine_ls_goodness_of_fit_ref 1.081
_refine_ls_hydrogen_treatment constr
_refine_ls_matrix_type full
_refine_ls_number_parameters 200
_refine_ls_number_reflns 1438
_refine_ls_number_restraints 15
_refine_ls_restrained_S_all 1.079
_refine_ls_R_factor_all 0.0293
_refine_ls_R_factor_gt 0.0272
_refine_ls_shift/su_max 0.000
_refine_ls_shift/su_mean 0.000
_refine_ls_structure_factor_coef Fsqd
_refine_ls_weighting_details 'calc w=1/[\s^2^(Fo^2^)+(0.0400P)^2^+0.0000P] where P=(Fo^2^+2Fc^2^)/3'
_refine_ls_weighting_scheme calc
_refine_ls_wR_factor_gt 0.0649
_refine_ls_wR_factor_ref 0.0655
_reflns_number_gt 1372
_reflns_number_total 1438
_reflns_threshold_expression >2sigma(I)
_cod_data_source_file c1dt10830a.txt
_cod_data_source_block 20101005b2
_cod_original_cell_volume 1101.57(5)
_cod_database_code 7016814

loop_
_symmetry_equiv_pos_as_xyz
'x, y, z'
'-x, -y, z+1/2'
'-x+1/2, y+1/2, z+1/2'
'x+1/2, -y+1/2, z'

loop_
_atom_site_label
_atom_site_type_symbol
_atom_site_fract_x
_atom_site_fract_y
_atom_site_fract_z
_atom_site_U_iso_or_equiv
_atom_site_adp_type
_atom_site_occupancy
_atom_site_symmetry_multiplicity
_atom_site_calc_flag
_atom_site_refinement_flags
Ag4 Ag 0.53530(5) 1.11608(13) 0.94253(7) 0.0311(2) Uani 1 1 d .
Ag1 Ag 1.00478(6) 0.09526(11) 0.65413(7) 0.0329(2) Uani 1 1 d .
Ag2 Ag 0.84219(5) 0.05362(12) 0.46689(8) 0.0371(3) Uani 1 1 d .
Ag3 Ag 0.65540(5) 0.00783(12) 0.55590(9) 0.0323(2) Uani 1 1 d .
O1 O 0.7091(4) 0.3046(10) 0.6270(7) 0.0323(18) Uani 1 1 d .
O2 O 0.8575(4) 0.3199(10) 0.5879(6) 0.0288(17) Uani 1 1 d .
O3 O 1.0056(4) 0.4408(10) 0.7575(7) 0.0237(15) Uani 1 1 d .
O4 O 1.0011(4) 0.6851(10) 0.6238(5) 0.0214(15) Uani 1 1 d .
O5 O 1.0217(4) 0.9944(10) 0.8417(6) 0.0188(14) Uani 1 1 d .
O6 O 0.9650(4) 0.7923(10) 0.9769(6) 0.0243(16) Uani 1 1 d .
O7 O 0.8552(4) 1.2233(10) 0.9477(6) 0.0246(15) Uani 1 1 d .
O8 O 0.7048(4) 1.2241(10) 0.9268(6) 0.0243(15) Uani 1 1 d U
C1 C 0.7890(6) 0.9440(11) 0.8449(7) 0.0155(18) Uani 1 1 d D
C2 C 0.7089(6) 0.8668(15) 0.7962(9) 0.019(2) Uani 1 1 d .
H2 H 0.6540 0.9387 0.8082 0.023 Uiso 1 1 calc R
C3 C 0.7094(6) 0.6858(14) 0.7306(9) 0.022(2) Uani 1 1 d .
H3 H 0.6546 0.6311 0.7035 0.026 Uiso 1 1 calc R
C4 C 0.7915(6) 0.5854(11) 0.7050(8) 0.0137(18) Uani 1 1 d .
C5 C 0.8736(4) 0.6682(11) 0.7451(7) 0.0104(17) Uani 1 1 d D
C6 C 0.8723(5) 0.8388(13) 0.8218(7) 0.0091(16) Uani 1 1 d .
C7 C 0.7847(6) 0.3843(12) 0.6338(8) 0.016(2) Uani 1 1 d .
C8 C 0.9659(4) 0.5884(12) 0.7065(8) 0.0124(18) Uani 1 1 d DU
C9 C 0.9574(5) 0.8886(12) 0.8844(8) 0.014(2) Uani 1 1 d .
C10 C 0.7831(6) 1.1457(11) 0.9135(7) 0.018(2) Uani 1 1 d D

loop_
_atom_site_aniso_label
_atom_site_aniso_U_11
_atom_site_aniso_U_22
_atom_site_aniso_U_33
_atom_site_aniso_U_23
_atom_site_aniso_U_13
_atom_site_aniso_U_12
Ag4 0.0360(4) 0.0366(4) 0.0207(4) -0.0038(3) 0.0041(4) -0.0019(3)
Ag1 0.0593(5) 0.0222(4) 0.0174(4) 0.0043(3) 0.0037(4) 0.0084(4)
Ag2 0.0262(4) 0.0287(4) 0.0564(7) -0.0280(4) 0.0087(4) -0.0076(3)
Ag3 0.0295(4) 0.0203(3) 0.0471(5) -0.0196(4) 0.0008(4) -0.0046(3)
O1 0.025(3) 0.026(3) 0.047(5) -0.018(3) -0.003(3) -0.006(3)
O2 0.022(3) 0.022(3) 0.042(5) -0.023(3) -0.004(3) 0.001(3)
O3 0.021(3) 0.023(3) 0.027(4) 0.001(3) -0.003(3) 0.009(3)
O4 0.028(3) 0.026(3) 0.010(4) -0.008(3) 0.008(3) -0.006(3)
O5 0.014(3) 0.022(3) 0.021(4) 0.005(3) 0.001(3) 0.001(3)
O6 0.025(3) 0.025(3) 0.022(4) 0.004(3) -0.008(3) 0.000(3)
O7 0.013(3) 0.026(3) 0.034(4) -0.019(3) -0.003(3) -0.004(3)
O8 0.0240(17) 0.0240(17) 0.0250(18) -0.0029(10) 0.0005(10) 0.0013(10)
C1 0.014(4) 0.016(4) 0.017(5) 0.000(4) 0.001(4) 0.005(4)
C2 0.007(4) 0.023(4) 0.028(6) -0.011(4) 0.000(4) -0.002(4)
C3 0.009(4) 0.024(4) 0.032(6) -0.010(4) -0.001(4) 0.004(4)
C4 0.025(5) 0.005(3) 0.011(4) -0.003(3) 0.003(4) 0.000(3)
C5 0.015(4) 0.005(3) 0.011(4) 0.002(3) 0.003(3) 0.000(3)
C6 0.006(4) 0.010(4) 0.011(4) -0.001(3) 0.001(3) 0.001(3)
C7 0.017(5) 0.010(4) 0.022(5) 0.003(4) -0.002(4) -0.003(4)
C8 0.012(2) 0.0121(19) 0.013(2) -0.0008(10) -0.0001(10) -0.0005(10)
C9 0.013(4) 0.011(4) 0.018(5) -0.006(4) -0.004(4) 0.009(3)
C10 0.021(5) 0.013(4) 0.021(5) -0.001(4) 0.005(4) 0.007(4)

loop_
_atom_type_symbol
_atom_type_description
_atom_type_scat_dispersion_real
_atom_type_scat_dispersion_imag
_atom_type_scat_source
C C 0.0033 0.0016 'International Tables Vol C Tables 4.2.6.8 and 6.1.1.4'
H H 0.0000 0.0000 'International Tables Vol C Tables 4.2.6.8 and 6.1.1.4'
O O 0.0106 0.0060 'International Tables Vol C Tables 4.2.6.8 and 6.1.1.4'
Ag Ag -0.8971 1.1015 'International Tables Vol C Tables 4.2.6.8 and 6.1.1.4'

loop_
_geom_angle_atom_site_label_1
_geom_angle_atom_site_label_2
_geom_angle_atom_site_label_3
_geom_angle
_geom_angle_site_symmetry_1
_geom_angle_site_symmetry_3
O4 Ag4 O3 155.6(2) 3_655 4_465
O4 Ag4 O8 104.1(2) 3_655 .
O3 Ag4 O8 98.6(2) 4_465 .
O4 Ag4 Ag3 55.66(16) 3_655 2_665
O3 Ag4 Ag3 102.29(16) 4_465 2_665
O8 Ag4 Ag3 158.93(16) . 2_665
O4 Ag4 Ag2 83.32(17) 3_655 3_665
O3 Ag4 Ag2 108.56(15) 4_465 3_665
O8 Ag4 Ag2 42.57(14) . 3_665
Ag3 Ag4 Ag2 129.67(3) 2_665 3_665
O6 Ag1 O5 162.7(2) 2_764 1_545
O6 Ag1 O3 101.4(2) 2_764 .
O5 Ag1 O3 75.7(2) 1_545 .
O6 Ag1 O4 100.2(2) 2_764 1_545
O5 Ag1 O4 82.7(2) 1_545 1_545
O3 Ag1 O4 158.1(2) . 1_545
O6 Ag1 Ag2 61.54(15) 2_764 .
O5 Ag1 Ag2 135.42(14) 1_545 .
O3 Ag1 Ag2 114.53(15) . .
O4 Ag1 Ag2 79.02(15) 1_545 .
O2 Ag2 O8 150.1(3) . 3_634
O2 Ag2 O5 113.8(2) . 2_764
O8 Ag2 O5 90.1(2) 3_634 2_764
O2 Ag2 Ag3 85.82(17) . .
O8 Ag2 Ag3 72.78(17) 3_634 .
O5 Ag2 Ag3 159.97(15) 2_764 .
O2 Ag2 Ag4 128.92(17) . 3_634
O8 Ag2 Ag4 51.37(16) 3_634 3_634
O5 Ag2 Ag4 54.27(14) 2_764 3_634
Ag3 Ag2 Ag4 117.11(3) . 3_634
O2 Ag2 Ag1 54.40(16) . .
O8 Ag2 Ag1 116.42(17) 3_634 .
O5 Ag2 Ag1 81.41(15) 2_764 .
Ag3 Ag2 Ag1 115.24(4) . .
Ag4 Ag2 Ag1 74.58(3) 3_634 .
O1 Ag3 O7 159.7(3) . 3_634
O1 Ag3 Ag2 74.26(18) . .
O7 Ag3 Ag2 85.90(15) 3_634 .
O1 Ag3 Ag4 133.20(18) . 2_664
O7 Ag3 Ag4 59.45(14) 3_634 2_664
Ag2 Ag3 Ag4 132.41(4) . 2_664
C7 O1 Ag3 134.4(6) . .
C7 O2 Ag2 116.1(5) . .
C8 O3 Ag4 132.6(6) . 4_565
C8 O3 Ag1 113.1(6) . .
Ag4 O3 Ag1 110.5(3) 4_565 .
C8 O4 Ag4 124.3(5) . 3_644
C8 O4 Ag1 111.6(5) . 1_565
Ag4 O4 Ag1 109.0(3) 3_644 1_565
C9 O5 Ag1 117.0(6) . 1_565
C9 O5 Ag2 106.3(6) . 2_765
Ag1 O5 Ag2 133.6(3) 1_565 2_765
C9 O6 Ag1 133.5(5) . 2_765
C10 O7 Ag3 117.1(5) . 3_665
C10 O8 Ag2 132.1(6) . 3_665
C10 O8 Ag4 141.6(5) . .
Ag2 O8 Ag4 86.1(2) 3_665 .
C2 C1 C6 118.5(7) . .
C2 C1 C10 118.1(8) . .
C6 C1 C10 123.2(8) . .
C3 C2 C1 121.4(8) . .
C3 C2 H2 119.3 . .
C1 C2 H2 119.3 . .
C2 C3 C4 120.2(8) . .
C2 C3 H3 119.9 . .
C4 C3 H3 119.9 . .
C3 C4 C5 119.8(7) . .
C3 C4 C7 116.2(8) . .
C5 C4 C7 124.0(7) . .
C4 C5 C6 119.8(6) . .
C4 C5 C8 122.5(7) . .
C6 C5 C8 117.6(7) . .
C1 C6 C5 119.6(7) . .
C1 C6 C9 121.5(7) . .
C5 C6 C9 118.6(7) . .
O1 C7 O2 127.2(8) . .
O1 C7 C4 115.9(7) . .
O2 C7 C4 117.0(7) . .
O3 C8 O4 123.2(7) . .
O3 C8 C5 120.4(7) . .
O4 C8 C5 116.3(7) . .
O5 C9 O6 122.9(8) . .
O5 C9 C6 121.8(9) . .
O6 C9 C6 114.7(8) . .
O7 C10 O8 125.7(7) . .
O7 C10 C1 117.6(8) . .
O8 C10 C1 116.7(8) . .

loop_
_geom_bond_atom_site_label_1
_geom_bond_atom_site_label_2
_geom_bond_distance
_geom_bond_site_symmetry_2
Ag4 O4 2.289(6) 3_655
Ag4 O3 2.300(8) 4_465
Ag4 O8 2.572(6) .
Ag4 Ag3 3.1969(11) 2_665
Ag4 Ag2 3.2843(11) 3_665
Ag1 O6 2.292(7) 2_764
Ag1 O5 2.361(7) 1_545
Ag1 O3 2.496(7) .
Ag1 O4 2.594(7) 1_545
Ag1 Ag2 3.2858(13) .
Ag2 O2 2.226(6) .
Ag2 O8 2.227(6) 3_634
Ag2 O5 2.513(6) 2_764
Ag2 Ag3 2.9444(10) .
Ag2 Ag4 3.2843(11) 3_634
Ag3 O1 2.191(6) .
Ag3 O7 2.213(6) 3_634
Ag3 Ag4 3.1969(11) 2_664
O1 C7 1.214(10) .
O2 C7 1.264(11) .
O3 C8 1.252(10) .
O3 Ag4 2.300(8) 4_565
O4 C8 1.275(10) .
O4 Ag4 2.289(6) 3_644
O4 Ag1 2.594(7) 1_565
O5 C9 1.259(11) .
O5 Ag1 2.361(7) 1_565
O5 Ag2 2.513(6) 2_765
O6 C9 1.272(11) .
O6 Ag1 2.292(7) 2_765
O7 C10 1.231(10) .
O7 Ag3 2.213(6) 3_665
O8 C10 1.254(11) .
O8 Ag2 2.227(6) 3_665
C1 C2 1.395(12) .
C1 C6 1.411(11) .
C2 C3 1.382(12) .
C2 H2 0.9300 .
C3 C4 1.388(12) .
C3 H3 0.9300 .
C4 C5 1.392(12) .
C4 C7 1.527(11) .
C5 C6 1.413(11) .
C6 C9 1.487(11) .

loop_
_geom_torsion_atom_site_label_1
_geom_torsion_atom_site_label_2
_geom_torsion_atom_site_label_3
_geom_torsion_atom_site_label_4
_geom_torsion
_geom_torsion_site_symmetry_1
_geom_torsion_site_symmetry_4
O6 Ag1 Ag2 O2 -96.8(3) 2_764 .
O5 Ag1 Ag2 O2 87.7(3) 1_545 .
O3 Ag1 Ag2 O2 -6.7(3) . .
O4 Ag1 Ag2 O2 155.2(3) 1_545 .
O6 Ag1 Ag2 O8 116.7(3) 2_764 3_634
O5 Ag1 Ag2 O8 -58.9(3) 1_545 3_634
O3 Ag1 Ag2 O8 -153.3(3) . 3_634
O4 Ag1 Ag2 O8 8.6(2) 1_545 3_634
O6 Ag1 Ag2 O5 30.8(2) 2_764 2_764
O5 Ag1 Ag2 O5 -144.75(11) 1_545 2_764
O3 Ag1 Ag2 O5 120.9(2) . 2_764
O4 Ag1 Ag2 O5 -77.2(2) 1_545 2_764
O6 Ag1 Ag2 Ag3 -160.87(18) 2_764 .
O5 Ag1 Ag2 Ag3 23.5(2) 1_545 .
O3 Ag1 Ag2 Ag3 -70.84(18) . .
O4 Ag1 Ag2 Ag3 91.10(14) 1_545 .
O6 Ag1 Ag2 Ag4 86.01(17) 2_764 3_634
O5 Ag1 Ag2 Ag4 -89.6(2) 1_545 3_634
O3 Ag1 Ag2 Ag4 176.04(18) . 3_634
O4 Ag1 Ag2 Ag4 -22.02(14) 1_545 3_634
O2 Ag2 Ag3 O1 9.5(3) . .
O8 Ag2 Ag3 O1 168.3(3) 3_634 .
O5 Ag2 Ag3 O1 -159.2(5) 2_764 .
Ag4 Ag2 Ag3 O1 141.5(2) 3_634 .
Ag1 Ag2 Ag3 O1 56.6(2) . .
O2 Ag2 Ag3 O7 -174.7(3) . 3_634
O8 Ag2 Ag3 O7 -15.9(2) 3_634 3_634
O5 Ag2 Ag3 O7 16.6(5) 2_764 3_634
Ag4 Ag2 Ag3 O7 -42.65(19) 3_634 3_634
Ag1 Ag2 Ag3 O7 -127.55(19) . 3_634
O2 Ag2 Ag3 Ag4 144.35(19) . 2_664
O8 Ag2 Ag3 Ag4 -56.82(19) 3_634 2_664
O5 Ag2 Ag3 Ag4 -24.3(5) 2_764 2_664
Ag4 Ag2 Ag3 Ag4 -83.57(6) 3_634 2_664
Ag1 Ag2 Ag3 Ag4 -168.47(4) . 2_664
O7 Ag3 O1 C7 -25.9(15) 3_634 .
Ag2 Ag3 O1 C7 -13.8(9) . .
Ag4 Ag3 O1 C7 -147.9(8) 2_664 .
O8 Ag2 O2 C7 -56.0(9) 3_634 .
O5 Ag2 O2 C7 163.6(6) 2_764 .
Ag3 Ag2 O2 C7 -12.2(6) . .
Ag4 Ag2 O2 C7 -134.1(6) 3_634 .
Ag1 Ag2 O2 C7 -137.5(7) . .
O6 Ag1 O3 C8 41.8(5) 2_764 .
O5 Ag1 O3 C8 -155.8(6) 1_545 .
O4 Ag1 O3 C8 -147.1(6) 1_545 .
Ag2 Ag1 O3 C8 -22.0(6) . .
O6 Ag1 O3 Ag4 -157.1(3) 2_764 4_565
O5 Ag1 O3 Ag4 5.4(2) 1_545 4_565
O4 Ag1 O3 Ag4 14.0(7) 1_545 4_565
Ag2 Ag1 O3 Ag4 139.14(18) . 4_565
O4 Ag4 O8 C10 111.0(10) 3_655 .
O3 Ag4 O8 C10 -77.8(10) 4_465 .
Ag3 Ag4 O8 C10 95.7(10) 2_665 .
Ag2 Ag4 O8 C10 174.1(11) 3_665 .
O4 Ag4 O8 Ag2 -63.2(3) 3_655 3_665
O3 Ag4 O8 Ag2 108.1(2) 4_465 3_665
Ag3 Ag4 O8 Ag2 -78.4(4) 2_665 3_665
C6 C1 C2 C3 2.9(14) . .
C10 C1 C2 C3 178.7(9) . .
C1 C2 C3 C4 -4.8(15) . .
C2 C3 C4 C5 -0.4(14) . .
C2 C3 C4 C7 178.9(8) . .
C3 C4 C5 C6 7.3(12) . .
C7 C4 C5 C6 -171.9(8) . .
C3 C4 C5 C8 -170.3(8) . .
C7 C4 C5 C8 10.5(12) . .
C2 C1 C6 C5 4.1(13) . .
C10 C1 C6 C5 -171.5(8) . .
C2 C1 C6 C9 -169.8(9) . .
C10 C1 C6 C9 14.6(13) . .
C4 C5 C6 C1 -9.1(12) . .
C8 C5 C6 C1 168.6(8) . .
C4 C5 C6 C9 165.0(8) . .
C8 C5 C6 C9 -17.3(11) . .
Ag3 O1 C7 O2 8.1(16) . .
Ag3 O1 C7 C4 -172.5(6) . .
Ag2 O2 C7 O1 7.4(13) . .
Ag2 O2 C7 C4 -172.0(6) . .
C3 C4 C7 O1 -15.8(13) . .
C5 C4 C7 O1 163.4(9) . .
C3 C4 C7 O2 163.7(9) . .
C5 C4 C7 O2 -17.1(13) . .
Ag4 O3 C8 O4 128.8(8) 4_565 .
Ag1 O3 C8 O4 -75.6(9) . .
Ag4 O3 C8 C5 -48.3(11) 4_565 .
Ag1 O3 C8 C5 107.4(8) . .
Ag4 O4 C8 O3 100.7(9) 3_644 .
Ag1 O4 C8 O3 -125.3(8) 1_565 .
Ag4 O4 C8 C5 -82.2(8) 3_644 .
Ag1 O4 C8 C5 51.8(8) 1_565 .
C4 C5 C8 O3 -91.8(11) . .
C6 C5 C8 O3 90.6(9) . .
C4 C5 C8 O4 91.0(10) . .
C6 C5 C8 O4 -86.6(10) . .
Ag1 O5 C9 O6 166.9(6) 1_565 .
Ag2 O5 C9 O6 3.8(9) 2_765 .
Ag1 O5 C9 C6 -3.2(10) 1_565 .
Ag2 O5 C9 C6 -166.2(6) 2_765 .
Ag1 O6 C9 O5 60.8(11) 2_765 .
Ag1 O6 C9 C6 -128.6(7) 2_765 .
C1 C6 C9 O5 -106.3(10) . .
C5 C6 C9 O5 79.8(10) . .
C1 C6 C9 O6 83.0(10) . .
C5 C6 C9 O6 -91.0(10) . .
Ag3 O7 C10 O8 6.4(13) 3_665 .
Ag3 O7 C10 C1 -176.6(6) 3_665 .
Ag2 O8 C10 O7 20.2(15) 3_665 .
Ag4 O8 C10 O7 -151.9(7) . .
Ag2 O8 C10 C1 -156.8(6) 3_665 .
Ag4 O8 C10 C1 31.1(14) . .
C2 C1 C10 O7 -173.5(9) . .
C6 C1 C10 O7 2.1(14) . .
C2 C1 C10 O8 3.7(13) . .
C6 C1 C10 O8 179.3(8) . .
